data_4087923
loop_
_publ_author_name
'Weiss, Daniel T.'
'Anneser, Markus R.'
'Haslinger, Stefan'
'P\"othig, Alexander'
'Cokoja, Mirza'
'Basset, Jean-Marie'
'K\"uhn, Fritz E.'

_publ_section_title
;
 NHC Versus Pyridine: How &#x201C;Teeth&#x201D; Change the Redox Behavior
 of Iron(II) Complexes
;
_journal_issue 20
_journal_name_full Organometallics
_journal_page_first 5155
_journal_paper_doi 10.1021/acs.organomet.5b00732
_journal_volume 34
_journal_year 2015
_chemical_compound_source 'see text'
_chemical_formula_moiety 'C24 H26 Fe N8, 2(F6 P)'
_chemical_formula_sum 'C24 H26 F12 Fe N8 P2'
_chemical_formula_weight 772.32
_space_group_IT_number 15
_space_group_name_Hall '-C 2yc'
_space_group_name_H-M_alt 'C 1 2/c 1'
_symmetry_cell_setting monoclinic
_symmetry_Int_Tables_number 15
_symmetry_space_group_name_Hall '-C 2yc'
_symmetry_space_group_name_H-M 'C 1 2/c 1'
_atom_sites_solution_hydrogens geom
_cell_angle_alpha 90
_cell_angle_beta 108.213(1)
_cell_angle_gamma 90
_cell_formula_units_Z 8
_cell_length_a 20.2864(3)
_cell_length_b 12.2796(2)
_cell_length_c 26.5473(5)
_cell_measurement_reflns_used 9888
_cell_measurement_temperature 123
_cell_measurement_theta_max 25.2285
_cell_measurement_theta_min 2.3259
_cell_volume 6281.86(19)
_computing_cell_refinement 'SAINT (Bruker, 2008b)'
_computing_data_collection 'APEX II Control Software (Bruker, 2008a)'
_computing_data_reduction 'SAINT (Bruker, 2008b)'
_computing_molecular_graphics 'PLATON (Spek, 2011)'
_computing_publication_material 'PLATON (Spek, 2011), enCIFer (Allen, 2004)'
_computing_structure_refinement 'SHELXL97 (Sheldrick, 2008), SHELXLE (Huebschle, 2011)'
_computing_structure_solution 'SHELXS97 (Sheldrick, 2008)'
_diffrn_ambient_temperature 123
_diffrn_detector ' CCD plate '
_diffrn_detector_area_resol_mean 16
_diffrn_measured_fraction_theta_full 0.999
_diffrn_measured_fraction_theta_max 0.998
_diffrn_measurement_device ' \k-geometry diffractometer '
_diffrn_measurement_device_type ' Bruker APEX-II CCD '
_diffrn_measurement_method ' phi- and omega-rotation '
_diffrn_radiation_monochromator graphite
_diffrn_radiation_probe x-ray
_diffrn_radiation_source 'fine-focus sealed tube'
_diffrn_radiation_type MoK\a
_diffrn_radiation_wavelength 0.71073
_diffrn_reflns_av_R_equivalents 0.0411
_diffrn_reflns_av_sigmaI/netI 0.0234
_diffrn_reflns_limit_h_max 24
_diffrn_reflns_limit_h_min -24
_diffrn_reflns_limit_k_max 14
_diffrn_reflns_limit_k_min -14
_diffrn_reflns_limit_l_max 31
_diffrn_reflns_limit_l_min -31
_diffrn_reflns_number 61269
_diffrn_reflns_reduction_process
;
;
_diffrn_reflns_theta_full 25.24
_diffrn_reflns_theta_max 25.40
_diffrn_reflns_theta_min 2.11
_exptl_absorpt_coefficient_mu 0.685
_exptl_absorpt_correction_T_max 0.7452
_exptl_absorpt_correction_T_min 0.5917
_exptl_absorpt_correction_type multi-scan
_exptl_absorpt_process_details 'SADABS, Bruker, 2008b'
_exptl_crystal_colour red
_exptl_crystal_density_diffrn 1.633
_exptl_crystal_density_method 'Not Measured'
_exptl_crystal_description fragment
_exptl_crystal_F_000 3120
_exptl_crystal_size_max 0.440
_exptl_crystal_size_mid 0.300
_exptl_crystal_size_min 0.150
_platon_squeeze_details
;
The unit cell contains four molecules of acetonitrile which have been 
treated as a diffuse contribution to the overall scattering without 
specific atom positions by SQUEEZE/PLATON. Acetonitrile was used as 
solvent for crystallization.
;
_refine_diff_density_max 0.457
_refine_diff_density_min -0.470
_refine_diff_density_rms 0.057
_refine_ls_extinction_method none
_refine_ls_goodness_of_fit_ref 1.021
_refine_ls_hydrogen_treatment constr
_refine_ls_matrix_type full
_refine_ls_number_parameters 538
_refine_ls_number_reflns 5770
_refine_ls_number_restraints 126
_refine_ls_restrained_S_all 1.038
_refine_ls_R_factor_all 0.0509
_refine_ls_R_factor_gt 0.0377
_refine_ls_shift/su_max 0.001
_refine_ls_shift/su_mean 0.000
_refine_ls_structure_factor_coef Fsqd
_refine_ls_weighting_details 'W=1/[\S^2^(FO^2^)+(0.0345P)^2^+17.5644P] WHERE P=(FO^2^+2FC^2^)/3'
_refine_ls_weighting_scheme calc
_refine_ls_wR_factor_gt 0.0856
_refine_ls_wR_factor_ref 0.0924
_reflns_number_gt 4741
_reflns_number_total 5770
_reflns_threshold_expression i>2\s(i)
_cod_data_source_file om5b00732_si_002.cif
_cod_data_source_block compound_C5_CCDC_1420290
_cod_original_sg_symbol_H-M 'C 2/c'
_cod_database_code 4087923

loop_
_symmetry_equiv_pos_site_id
_symmetry_equiv_pos_as_xyz
1 x,y,z
2 -x,y,1/2-z
3 -x,-y,-z
4 x,-y,1/2+z
5 1/2+x,1/2+y,z
6 1/2-x,1/2+y,1/2-z
7 1/2-x,1/2-y,-z
8 1/2+x,1/2-y,1/2+z

loop_
_atom_site_aniso_label
_atom_site_aniso_U_11
_atom_site_aniso_U_22
_atom_site_aniso_U_33
_atom_site_aniso_U_23
_atom_site_aniso_U_13
_atom_site_aniso_U_12
Fe1 0.0203(2) 0.0162(2) 0.0181(2) 0.0003(1) 0.0071(1) 0.0006(1)
P1 0.0550(5) 0.0237(4) 0.0375(4) 0.0013(3) 0.0160(4) 0.0002(3)
P2 0.0444(5) 0.0473(5) 0.0693(6) -0.0044(5) 0.0089(5) -0.0184(4)
N1 0.0246(11) 0.0300(12) 0.0255(12) 0.0020(9) 0.0024(9) -0.0007(9)
F1 0.0437(16) 0.068(2) 0.123(3) -0.018(2) 0.0211(18) -0.0177(14)
F1A 0.086(7) 0.050(5) 0.058(5) 0.015(4) 0.045(5) 0.026(5)
F2 0.0364(13) 0.0422(13) 0.0797(18) 0.0015(12) 0.0236(12) -0.0049(10)
N2 0.0283(11) 0.0226(10) 0.0215(11) -0.0019(8) 0.0052(9) -0.0040(9)
F2A 0.063(6) 0.083(7) 0.071(7) -0.001(6) 0.028(5) 0.053(5)
N3 0.0196(10) 0.0204(10) 0.0211(10) -0.0004(8) 0.0095(8) 0.0018(8)
F3 0.085(2) 0.0413(14) 0.087(2) -0.0192(14) 0.068(2) -0.0136(14)
F3A 0.079(6) 0.032(4) 0.077(6) 0.012(4) 0.048(5) -0.004(4)
N4 0.0191(10) 0.0196(10) 0.0257(11) -0.0026(8) 0.0098(9) 0.0009(8)
F4 0.099(2) 0.076(2) 0.078(2) 0.0500(17) 0.0310(18) -0.0006(17)
F4A 0.079(7) 0.092(8) 0.057(6) -0.035(6) -0.002(5) -0.010(6)
N5 0.0371(13) 0.0204(11) 0.0338(13) 0.0062(9) 0.0124(10) 0.0002(9)
F5 0.093(3) 0.0436(15) 0.096(3) -0.0294(19) 0.041(2) -0.0016(16)
F5A 0.101(8) 0.025(4) 0.085(8) 0.001(5) 0.073(6) -0.018(6)
F6 0.082(3) 0.097(3) 0.050(2) 0.029(2) 0.0187(18) 0.035(2)
N6 0.0414(13) 0.0296(12) 0.0243(12) 0.0074(9) 0.0117(10) 0.0013(10)
F6A 0.076(6) 0.070(6) 0.040(5) -0.012(4) 0.001(5) 0.006(5)
N7 0.0208(10) 0.0194(10) 0.0225(11) 0.0017(8) 0.0059(9) 0.0014(8)
N8 0.0248(11) 0.0196(10) 0.0217(11) 0.0016(8) 0.0075(9) 0.0001(8)
C1 0.0278(13) 0.0245(12) 0.0163(12) -0.0010(10) 0.0081(10) -0.0004(10)
C2 0.0306(15) 0.0334(15) 0.0288(15) -0.0063(12) 0.0035(12) -0.0129(12)
C3 0.0265(14) 0.0442(17) 0.0331(16) -0.0031(13) 0.0016(12) -0.0070(13)
C4 0.0289(15) 0.0365(16) 0.0378(16) 0.0091(13) 0.0022(12) 0.0072(12)
C5 0.0333(14) 0.0193(12) 0.0284(14) -0.0003(10) 0.0078(11) -0.0020(10)
C6 0.0253(13) 0.0202(12) 0.0251(13) 0.0010(10) 0.0112(11) 0.0016(10)
C7 0.0359(15) 0.0208(13) 0.0352(15) 0.0045(11) 0.0137(12) 0.0021(11)
C8 0.0385(16) 0.0326(15) 0.0305(15) 0.0124(12) 0.0113(13) 0.0089(12)
C9 0.0257(13) 0.0365(15) 0.0222(13) 0.0029(11) 0.0045(11) 0.0045(11)
C10 0.0198(12) 0.0264(12) 0.0201(12) -0.0005(10) 0.0094(10) 0.0035(10)
C11 0.0178(12) 0.0266(12) 0.0227(12) -0.0030(10) 0.0093(10) 0.0027(10)
C12 0.0200(12) 0.0370(15) 0.0274(14) -0.0067(12) 0.0072(11) 0.0031(11)
C13 0.0188(13) 0.0374(15) 0.0368(16) -0.0162(12) 0.0074(11) -0.0020(11)
C14 0.0226(13) 0.0232(13) 0.0483(17) -0.0112(12) 0.0147(12) -0.0029(10)
C15 0.0220(13) 0.0213(12) 0.0348(14) -0.0041(11) 0.0137(11) 0.0001(10)
C16 0.0396(16) 0.0194(13) 0.0446(17) -0.0026(12) 0.0078(13) -0.0032(11)
C17 0.0250(13) 0.0224(12) 0.0259(13) 0.0039(10) 0.0089(11) 0.0034(10)
C18 0.057(2) 0.0300(15) 0.051(2) 0.0175(14) 0.0229(16) -0.0004(14)
C19 0.062(2) 0.0430(17) 0.0349(17) 0.0165(14) 0.0209(16) 0.0011(16)
C20 0.0563(19) 0.0438(17) 0.0214(14) 0.0000(13) 0.0106(13) -0.0023(15)
C21 0.0297(14) 0.0236(13) 0.0303(14) 0.0034(11) 0.0124(12) 0.0037(11)
C22 0.054(2) 0.0425(17) 0.0512(19) 0.0046(15) 0.0348(16) 0.0172(15)
C23 0.0310(14) 0.0254(13) 0.0285(14) 0.0019(11) 0.0131(12) 0.0021(11)
C24 0.058(2) 0.0447(18) 0.051(2) -0.0005(15) 0.0357(17) 0.0121(15)
F7 0.132(6) 0.061(4) 0.163(10) -0.059(5) -0.017(7) -0.019(4)
F7A 0.226(14) 0.020(3) 0.066(5) -0.002(3) 0.047(7) -0.020(5)
F8 0.087(4) 0.061(3) 0.082(4) -0.025(3) 0.027(3) -0.013(3)
F8A 0.061(4) 0.042(3) 0.132(5) 0.013(3) 0.042(4) -0.004(2)
F9 0.097(6) 0.098(6) 0.221(10) 0.031(6) -0.046(7) 0.056(5)
F9A 0.052(3) 0.126(7) 0.095(5) 0.042(5) -0.008(3) -0.026(4)
F10 0.100(6) 0.091(5) 0.323(13) 0.062(7) 0.153(8) 0.029(4)
F10A 0.071(4) 0.079(4) 0.031(2) 0.006(2) 0.004(2) 0.021(3)
F11 0.035(2) 0.081(4) 0.082(3) 0.000(2) 0.010(2) 0.013(2)
F11A 0.041(3) 0.099(5) 0.098(5) -0.010(4) -0.001(3) -0.002(3)
F12 0.172(7) 0.043(3) 0.115(6) -0.002(3) 0.087(6) -0.018(4)
F12A 0.116(6) 0.087(5) 0.070(4) 0.026(3) 0.030(4) -0.010(5)

loop_
_atom_site_label
_atom_site_type_symbol
_atom_site_thermal_displace_type
_atom_site_fract_x
_atom_site_fract_y
_atom_site_fract_z
_atom_site_occupancy
_atom_site_U_iso_or_equiv
_atom_site_calc_flag
_atom_site_refinement_flags
_atom_site_disorder_assembly
_atom_site_disorder_group
Fe1 Fe Uani 0.29321(2) 0.46804(3) 0.39212(2) 1.000 0.0179(1) d . . .
P1 P Uani 0.66162(4) 0.39945(6) 0.36646(3) 1.000 0.0384(3) d . . .
P2 P Uani 0.44983(5) 0.02002(8) 0.38775(4) 1.000 0.0557(3) d . . .
N1 N Uani 0.14194(11) 0.43051(17) 0.33097(8) 1.000 0.0280(7) d . . .
F1 F Uani 0.58688(14) 0.3645(3) 0.35537(16) 0.783(3) 0.0794(13) d DUP B 3
F1A F Uani 0.5871(6) 0.4846(7) 0.3636(4) 0.217(3) 0.060(3) d DUP B 4
F2 F Uani 0.74239(11) 0.43723(18) 0.37846(10) 0.783(3) 0.0515(9) d DUP B 3
N2 N Uani 0.19774(11) 0.28483(16) 0.36129(8) 1.000 0.0247(6) d . . .
F2A F Uani 0.7011(6) 0.3073(10) 0.3677(5) 0.217(3) 0.071(4) d DUP B 4
N3 N Uani 0.31978(10) 0.35162(15) 0.44753(8) 1.000 0.0196(6) d . . .
F3 F Uani 0.65070(18) 0.5022(2) 0.39810(13) 0.783(3) 0.0616(11) d DUP B 3
F3A F Uani 0.6087(6) 0.3147(7) 0.3910(4) 0.217(3) 0.057(3) d DUP B 4
N4 N Uani 0.37172(10) 0.54470(15) 0.44622(8) 1.000 0.0208(6) d . . .
F4 F Uani 0.68542(17) 0.3294(3) 0.41862(12) 0.783(3) 0.0836(12) d DUP B 3
F4A F Uani 0.6881(6) 0.4441(11) 0.4215(4) 0.217(3) 0.081(4) d DUP B 4
N5 N Uani 0.32437(12) 0.67225(17) 0.34793(9) 1.000 0.0301(7) d . . .
F5 F Uani 0.68007(19) 0.3003(2) 0.33395(16) 0.783(3) 0.0749(15) d DUP B 3
F5A F Uani 0.6768(7) 0.4851(9) 0.3337(5) 0.217(3) 0.060(4) d DUP B 4
F6 F Uani 0.6452(2) 0.4725(4) 0.31441(15) 0.783(3) 0.0768(16) d DUP B 3
N6 N Uani 0.27383(12) 0.56590(18) 0.28405(8) 1.000 0.0314(7) d . . .
F6A F Uani 0.6008(5) 0.3545(8) 0.3094(3) 0.217(3) 0.066(3) d DUP B 4
N7 N Uani 0.23758(10) 0.54465(15) 0.42761(8) 1.000 0.0211(6) d . . .
N8 N Uani 0.35068(10) 0.38966(16) 0.35825(8) 1.000 0.0220(6) d . . .
C1 C Uani 0.20748(13) 0.39320(19) 0.35580(9) 1.000 0.0226(7) d . . .
C2 C Uani 0.12839(14) 0.2556(2) 0.34101(10) 1.000 0.0323(9) d . . .
C3 C Uani 0.09383(14) 0.3470(2) 0.32198(11) 1.000 0.0364(9) d . . .
C4 C Uani 0.12193(14) 0.5437(2) 0.31582(12) 1.000 0.0363(9) d . . .
C5 C Uani 0.25323(13) 0.2102(2) 0.38792(10) 1.000 0.0274(8) d . . .
C6 C Uani 0.29768(12) 0.24748(19) 0.44188(10) 1.000 0.0228(7) d . . .
C7 C Uani 0.32030(14) 0.1718(2) 0.48214(11) 1.000 0.0300(8) d . . .
C8 C Uani 0.36856(14) 0.2022(2) 0.52934(11) 1.000 0.0338(9) d . . .
C9 C Uani 0.39476(13) 0.3066(2) 0.53441(10) 1.000 0.0288(8) d . . .
C10 C Uani 0.37017(12) 0.37947(19) 0.49279(9) 1.000 0.0214(7) d . . .
C11 C Uani 0.39852(12) 0.48980(19) 0.49255(9) 1.000 0.0217(7) d . . .
C12 C Uani 0.44814(12) 0.5355(2) 0.53578(10) 1.000 0.0282(8) d . . .
C13 C Uani 0.47174(13) 0.6390(2) 0.53172(11) 1.000 0.0313(8) d . . .
C14 C Uani 0.44314(13) 0.6963(2) 0.48556(11) 1.000 0.0305(8) d . . .
C15 C Uani 0.39138(12) 0.64922(19) 0.44404(10) 1.000 0.0249(8) d . . .
C16 C Uani 0.34960(15) 0.7215(2) 0.40009(11) 1.000 0.0358(9) d . . .
C17 C Uani 0.29069(13) 0.5757(2) 0.33775(10) 1.000 0.0242(7) d . . .
C18 C Uani 0.32835(17) 0.7215(2) 0.30219(13) 1.000 0.0446(11) d . . .
C19 C Uani 0.29686(17) 0.6553(3) 0.26235(12) 1.000 0.0453(10) d . . .
C20 C Uani 0.23868(17) 0.4749(2) 0.25118(11) 1.000 0.0409(10) d . . .
C21 C Uani 0.20498(13) 0.5832(2) 0.45087(10) 1.000 0.0272(8) d . . .
C22 C Uani 0.16253(17) 0.6320(3) 0.48029(13) 1.000 0.0450(11) d . . .
C23 C Uani 0.38354(13) 0.3511(2) 0.33540(10) 1.000 0.0274(8) d . . .
C24 C Uani 0.42425(17) 0.3038(3) 0.30422(13) 1.000 0.0469(11) d . . .
F7 F Uani 0.4632(6) 0.1317(8) 0.4222(4) 0.535(5) 0.133(4) d DP A 1
F7A F Uani 0.4442(7) 0.1307(6) 0.4017(3) 0.465(5) 0.104(5) d DP A 2
F8 F Uani 0.4244(3) -0.0742(4) 0.3469(2) 0.535(5) 0.077(2) d DP A 1
F8A F Uani 0.4678(3) -0.1166(4) 0.3794(3) 0.465(5) 0.076(2) d DP A 2
F9 F Uani 0.5125(4) -0.0349(7) 0.4165(4) 0.535(5) 0.161(4) d DP A 1
F9A F Uani 0.5359(3) 0.0184(7) 0.4074(3) 0.465(5) 0.098(3) d DP A 2
F10 F Uani 0.4870(4) 0.0779(6) 0.3523(5) 0.535(5) 0.151(5) d DP A 1
F10A F Uani 0.4560(3) 0.0409(6) 0.33023(18) 0.465(5) 0.063(2) d DP A 2
F11 F Uani 0.37780(18) 0.0898(4) 0.35269(17) 0.535(5) 0.0679(18) d DP A 1
F11A F Uani 0.3751(2) -0.0115(5) 0.3678(3) 0.465(5) 0.085(3) d DP A 2
F12 F Uani 0.4038(5) -0.0227(4) 0.4221(3) 0.535(5) 0.100(3) d DP A 1
F12A F Uani 0.4539(5) -0.0244(6) 0.4449(3) 0.465(5) 0.091(3) d DP A 2
H2 H Uiso 0.10930 0.18480 0.34070 1.000 0.0390 c RU . .
H3 H Uiso 0.04520 0.35340 0.30530 1.000 0.0440 c RU . .
H4A H Uiso 0.08870 0.56830 0.33340 1.000 0.0540 c RU . .
H4B H Uiso 0.10050 0.54810 0.27730 1.000 0.0540 c RU . .
H4C H Uiso 0.16320 0.59020 0.32660 1.000 0.0540 c RU . .
H5A H Uiso 0.28330 0.19940 0.36530 1.000 0.0330 c RU . .
H5B H Uiso 0.23260 0.13880 0.39170 1.000 0.0330 c RU . .
H7 H Uiso 0.30280 0.09950 0.47730 1.000 0.0360 c RU . .
H8 H Uiso 0.38350 0.15210 0.55790 1.000 0.0400 c RU . .
H9 H Uiso 0.42930 0.32850 0.56610 1.000 0.0350 c RU . .
H12 H Uiso 0.46560 0.49560 0.56790 1.000 0.0340 c RU . .
H13 H Uiso 0.50720 0.67040 0.56030 1.000 0.0380 c RU . .
H14 H Uiso 0.45870 0.76800 0.48210 1.000 0.0370 c RU . .
H16A H Uiso 0.30920 0.74880 0.40970 1.000 0.0430 c RU . .
H16B H Uiso 0.37840 0.78530 0.39790 1.000 0.0430 c RU . .
H18 H Uiso 0.34950 0.78950 0.29970 1.000 0.0540 c RU . .
H19 H Uiso 0.29120 0.66700 0.22590 1.000 0.0540 c RU . .
H20A H Uiso 0.26200 0.45810 0.22490 1.000 0.0610 c RU . .
H20B H Uiso 0.19030 0.49460 0.23300 1.000 0.0610 c RU . .
H20C H Uiso 0.24020 0.41100 0.27360 1.000 0.0610 c RU . .
H22A H Uiso 0.18290 0.61550 0.51810 1.000 0.0670 c RU . .
H22B H Uiso 0.11540 0.60210 0.46740 1.000 0.0670 c RU . .
H22C H Uiso 0.16080 0.71110 0.47510 1.000 0.0670 c RU . .
H24A H Uiso 0.47300 0.32520 0.31960 1.000 0.0700 c RU . .
H24B H Uiso 0.40650 0.33020 0.26760 1.000 0.0700 c RU . .
H24C H Uiso 0.42060 0.22420 0.30460 1.000 0.0700 c RU . .

loop_
_atom_type_symbol
_atom_type_description
_atom_type_scat_dispersion_real
_atom_type_scat_dispersion_imag
_atom_type_scat_source
C C 0.0033 0.0016 ' International Tables Vol C Tables 4.2.6.8 and 6.1.1.4'
H H 0.0000 0.0000 ' International Tables Vol C Tables 4.2.6.8 and 6.1.1.4'
F F 0.0171 0.0103 ' International Tables Vol C Tables 4.2.6.8 and 6.1.1.4'
Fe Fe 0.3463 0.8444 ' International Tables Vol C Tables 4.2.6.8 and 6.1.1.4'
N N 0.0061 0.0033 ' International Tables Vol C Tables 4.2.6.8 and 6.1.1.4'
P P 0.1023 0.0942 ' International Tables Vol C Tables 4.2.6.8 and 6.1.1.4'

loop_
_geom_angle_atom_site_label_1
_geom_angle_atom_site_label_2
_geom_angle_atom_site_label_3
_geom_angle
_geom_angle_publ_flag
N3 Fe1 N4 80.70(8) yes
N3 Fe1 N7 93.08(8) yes
N3 Fe1 N8 85.60(8) yes
N3 Fe1 C1 91.18(9) yes
N3 Fe1 C17 165.77(10) yes
N4 Fe1 N7 82.91(9) yes
N4 Fe1 N8 96.13(9) yes
N4 Fe1 C1 164.55(10) yes
N4 Fe1 C17 92.46(10) yes
N7 Fe1 N8 178.48(9) yes
N7 Fe1 C1 84.44(10) yes
N7 Fe1 C17 98.48(10) yes
N8 Fe1 C1 96.33(10) yes
N8 Fe1 C17 82.72(10) yes
C1 Fe1 C17 98.15(11) yes
F2A P1 F4A 104.4(7) yes
F2A P1 F5A 112.1(7) yes
F2A P1 F6A 90.5(6) yes
F3A P1 F4A 86.0(6) yes
F3A P1 F5A 156.2(7) yes
F3A P1 F6A 77.5(5) yes
F4A P1 F5A 103.9(7) yes
F4A P1 F6A 156.8(6) yes
F5A P1 F6A 86.2(6) yes
F4 P1 F5 89.97(19) yes
F4 P1 F6 174.5(2) yes
F5 P1 F6 88.9(2) yes
F1 P1 F2 180.0(2) yes
F1 P1 F3 91.8(2) yes
F1 P1 F4 91.7(2) yes
F1 P1 F5 93.9(2) yes
F1 P1 F6 93.8(2) yes
F2 P1 F3 88.17(16) yes
F2 P1 F4 88.31(16) yes
F2 P1 F5 86.10(17) yes
F2 P1 F6 86.24(18) yes
F3 P1 F4 91.40(17) yes
F3 P1 F5 174.1(2) yes
F3 P1 F6 89.2(2) yes
F1A P1 F6A 77.9(5) yes
F2A P1 F3A 85.6(6) yes
F1A P1 F4A 82.5(6) yes
F1A P1 F2A 160.0(6) yes
F1A P1 F3A 76.1(5) yes
F1A P1 F5A 83.6(6) yes
F7 P2 F10 85.8(5) yes
F7 P2 F8 168.3(4) yes
F7 P2 F9 97.7(5) yes
F9A P2 F10A 85.0(3) yes
F9A P2 F11A 164.0(4) yes
F9A P2 F12A 87.7(5) yes
F10A P2 F11A 94.4(4) yes
F10A P2 F12A 167.1(4) yes
F11A P2 F12A 89.6(5) yes
F11 P2 F12 85.5(3) yes
F7A P2 F8A 171.2(5) yes
F7A P2 F9A 95.3(6) yes
F7A P2 F10A 97.6(4) yes
F7 P2 F11 81.2(4) yes
F7 P2 F12 88.9(5) yes
F8 P2 F9 93.8(4) yes
F8 P2 F10 92.1(4) yes
F8 P2 F11 87.3(3) yes
F8 P2 F12 91.6(3) yes
F9 P2 F10 91.2(5) yes
F9 P2 F11 177.2(4) yes
F9 P2 F12 97.0(5) yes
F10 P2 F11 86.2(4) yes
F10 P2 F12 170.8(4) yes
F8A P2 F10A 87.2(4) yes
F8A P2 F11A 86.3(3) yes
F8A P2 F12A 80.8(4) yes
F8A P2 F9A 77.7(4) yes
F7A P2 F11A 100.7(6) yes
F7A P2 F12A 93.7(4) yes
C1 N1 C3 111.3(2) yes
C1 N1 C4 126.4(2) yes
C3 N1 C4 122.3(2) yes
C2 N2 C5 124.3(2) yes
C1 N2 C2 112.0(2) yes
C1 N2 C5 123.6(2) yes
C6 N3 C10 118.1(2) yes
Fe1 N3 C10 115.26(15) yes
Fe1 N3 C6 126.32(17) yes
Fe1 N4 C11 114.66(15) yes
Fe1 N4 C15 126.30(17) yes
C11 N4 C15 118.1(2) yes
C16 N5 C18 123.8(2) yes
C16 N5 C17 124.2(2) yes
C17 N5 C18 111.9(2) yes
C17 N6 C19 110.9(2) yes
C17 N6 C20 127.5(2) yes
C19 N6 C20 121.5(2) yes
Fe1 N7 C21 174.9(2) yes
Fe1 N8 C23 174.0(2) yes
Fe1 C1 N2 123.30(18) yes
N1 C1 N2 103.2(2) yes
Fe1 C1 N1 131.96(18) yes
N2 C2 C3 106.1(2) yes
N1 C3 C2 107.4(2) yes
N2 C5 C6 114.5(2) yes
C5 C6 C7 119.1(2) no
N3 C6 C5 118.3(2) yes
N3 C6 C7 122.2(2) yes
C6 C7 C8 119.4(2) no
C7 C8 C9 118.9(2) no
C8 C9 C10 119.4(2) no
C9 C10 C11 123.6(2) no
N3 C10 C9 121.8(2) yes
N3 C10 C11 114.6(2) yes
C10 C11 C12 123.5(2) no
N4 C11 C12 122.0(2) yes
N4 C11 C10 114.5(2) yes
C11 C12 C13 119.3(2) no
C12 C13 C14 118.9(2) no
C13 C14 C15 119.9(2) no
N4 C15 C16 119.5(2) yes
N4 C15 C14 121.5(2) yes
C14 C15 C16 118.3(2) no
N5 C16 C15 116.2(2) yes
Fe1 C17 N5 123.55(19) yes
N5 C17 N6 103.4(2) yes
Fe1 C17 N6 130.95(19) yes
N5 C18 C19 106.6(3) yes
N6 C19 C18 107.1(3) yes
N7 C21 C22 179.4(3) yes
N8 C23 C24 177.8(3) yes
N2 C2 H2 127.00 no
C3 C2 H2 127.00 no
N1 C3 H3 126.00 no
C2 C3 H3 126.00 no
N1 C4 H4B 109.00 no
N1 C4 H4A 109.00 no
N1 C4 H4C 110.00 no
H4A C4 H4B 109.00 no
H4A C4 H4C 109.00 no
H4B C4 H4C 109.00 no
N2 C5 H5B 109.00 no
C6 C5 H5A 109.00 no
N2 C5 H5A 109.00 no
C6 C5 H5B 109.00 no
H5A C5 H5B 108.00 no
C6 C7 H7 120.00 no
C8 C7 H7 120.00 no
C7 C8 H8 121.00 no
C9 C8 H8 121.00 no
C8 C9 H9 120.00 no
C10 C9 H9 120.00 no
C11 C12 H12 120.00 no
C13 C12 H12 120.00 no
C12 C13 H13 121.00 no
C14 C13 H13 121.00 no
C15 C14 H14 120.00 no
C13 C14 H14 120.00 no
N5 C16 H16A 108.00 no
N5 C16 H16B 108.00 no
C15 C16 H16A 108.00 no
C15 C16 H16B 108.00 no
H16A C16 H16B 107.00 no
C19 C18 H18 127.00 no
N5 C18 H18 127.00 no
C18 C19 H19 126.00 no
N6 C19 H19 126.00 no
N6 C20 H20A 109.00 no
H20B C20 H20C 109.00 no
N6 C20 H20C 109.00 no
H20A C20 H20B 110.00 no
N6 C20 H20B 109.00 no
H20A C20 H20C 109.00 no
C21 C22 H22A 109.00 no
C21 C22 H22B 109.00 no
C21 C22 H22C 109.00 no
H22A C22 H22B 109.00 no
H22A C22 H22C 110.00 no
H22B C22 H22C 110.00 no
H24A C24 H24C 109.00 no
H24B C24 H24C 110.00 no
H24A C24 H24B 110.00 no
C23 C24 H24A 109.00 no
C23 C24 H24B 109.00 no
C23 C24 H24C 109.00 no

loop_
_geom_bond_atom_site_label_1
_geom_bond_atom_site_label_2
_geom_bond_distance
_geom_bond_publ_flag
Fe1 N3 2.001(2) yes
Fe1 N4 2.014(2) yes
Fe1 N7 1.926(2) yes
Fe1 N8 1.936(2) yes
Fe1 C1 1.937(3) yes
Fe1 C17 1.946(3) yes
P1 F5 1.603(3) yes
P1 F6 1.593(4) yes
P1 F1A 1.820(11) yes
P1 F2A 1.381(13) yes
P1 F3A 1.760(11) yes
P1 F4A 1.495(11) yes
P1 F5A 1.458(12) yes
P1 F6A 1.719(8) yes
P1 F3 1.569(3) yes
P1 F4 1.572(3) yes
P1 F1 1.514(3) yes
P1 F2 1.636(3) yes
P2 F11 1.699(4) yes
P2 F9 1.431(9) yes
P2 F10 1.550(10) yes
P2 F7 1.624(10) yes
P2 F8 1.559(5) yes
P2 F10A 1.591(5) yes
P2 F11A 1.492(5) yes
P2 F12A 1.590(8) yes
P2 F8A 1.746(5) yes
P2 F12 1.585(9) yes
P2 F7A 1.423(8) yes
P2 F9A 1.659(7) yes
N1 C4 1.469(3) yes
N1 C1 1.365(3) yes
N1 C3 1.384(3) yes
N2 C1 1.360(3) yes
N2 C2 1.387(4) yes
N2 C5 1.452(3) yes
N3 C6 1.348(3) yes
N3 C10 1.356(3) yes
N4 C11 1.358(3) yes
N4 C15 1.351(3) yes
N5 C16 1.450(4) yes
N5 C17 1.353(3) yes
N5 C18 1.381(4) yes
N6 C17 1.363(3) yes
N6 C19 1.387(4) yes
N6 C20 1.459(3) yes
N7 C21 1.139(3) yes
N8 C23 1.136(3) yes
C2 C3 1.336(4) no
C5 C6 1.506(4) no
C6 C7 1.382(4) no
C7 C8 1.379(4) no
C8 C9 1.378(4) no
C9 C10 1.388(3) no
C10 C11 1.473(3) no
C11 C12 1.387(3) no
C12 C13 1.374(4) no
C13 C14 1.374(4) no
C14 C15 1.389(4) no
C15 C16 1.500(4) no
C18 C19 1.329(4) no
C21 C22 1.460(4) no
C23 C24 1.460(4) no
C2 H2 0.9500 no
C3 H3 0.9500 no
C4 H4B 0.9800 no
C4 H4C 0.9800 no
C4 H4A 0.9800 no
C5 H5A 0.9900 no
C5 H5B 0.9900 no
C7 H7 0.9500 no
C8 H8 0.9500 no
C9 H9 0.9500 no
C12 H12 0.9500 no
C13 H13 0.9500 no
C14 H14 0.9500 no
C16 H16A 0.9900 no
C16 H16B 0.9900 no
C18 H18 0.9500 no
C19 H19 0.9500 no
C20 H20C 0.9800 no
C20 H20B 0.9800 no
C20 H20A 0.9800 no
C22 H22B 0.9800 no
C22 H22C 0.9800 no
C22 H22A 0.9800 no
C24 H24C 0.9800 no
C24 H24A 0.9800 no
C24 H24B 0.9800 no

loop_
_geom_torsion_atom_site_label_1
_geom_torsion_atom_site_label_2
_geom_torsion_atom_site_label_3
_geom_torsion_atom_site_label_4
_geom_torsion
_geom_torsion_publ_flag
N4 Fe1 N3 C6 -168.8(2) no
N7 Fe1 N3 C6 108.9(2) no
N8 Fe1 N3 C6 -71.9(2) no
C1 Fe1 N3 C6 24.4(2) no
N4 Fe1 N3 C10 4.11(18) no
N7 Fe1 N3 C10 -78.19(18) no
N8 Fe1 N3 C10 101.06(18) no
C1 Fe1 N3 C10 -162.68(19) no
N3 Fe1 N4 C11 -5.53(17) no
N7 Fe1 N4 C11 88.79(18) no
N8 Fe1 N4 C11 -90.03(18) no
C17 Fe1 N4 C11 -172.97(18) no
N3 Fe1 N4 C15 -173.9(2) no
N7 Fe1 N4 C15 -79.6(2) no
N8 Fe1 N4 C15 101.6(2) no
C17 Fe1 N4 C15 18.6(2) no
N3 Fe1 C1 N1 141.1(2) no
N7 Fe1 C1 N1 48.2(2) no
N8 Fe1 C1 N1 -133.2(2) no
C17 Fe1 C1 N1 -49.7(3) no
N3 Fe1 C1 N2 -22.0(2) no
N7 Fe1 C1 N2 -115.0(2) no
N8 Fe1 C1 N2 63.7(2) no
C17 Fe1 C1 N2 147.2(2) no
N4 Fe1 C17 N5 -12.4(2) no
N7 Fe1 C17 N5 70.8(2) no
N8 Fe1 C17 N5 -108.2(2) no
C1 Fe1 C17 N5 156.4(2) no
N4 Fe1 C17 N6 148.4(3) no
N7 Fe1 C17 N6 -128.4(3) no
N8 Fe1 C17 N6 52.5(3) no
C1 Fe1 C17 N6 -42.9(3) no
C4 N1 C1 Fe1 13.6(4) no
C3 N1 C1 N2 0.4(3) no
C4 N1 C1 N2 179.2(2) no
C3 N1 C1 Fe1 -165.3(2) no
C1 N1 C3 C2 0.0(3) no
C4 N1 C3 C2 -179.0(2) no
C2 N2 C1 Fe1 166.69(18) no
C5 N2 C1 N1 -177.4(2) no
C1 N2 C2 C3 0.5(3) no
C5 N2 C2 C3 177.3(2) no
C1 N2 C5 C6 49.9(3) no
C5 N2 C1 Fe1 -10.2(3) no
C2 N2 C1 N1 -0.5(3) no
C2 N2 C5 C6 -126.6(3) no
C10 N3 C6 C5 -167.4(2) no
Fe1 N3 C10 C11 -2.1(3) no
Fe1 N3 C6 C5 5.3(3) no
Fe1 N3 C6 C7 178.3(2) no
C10 N3 C6 C7 5.6(4) no
C6 N3 C10 C11 171.4(2) no
C6 N3 C10 C9 -5.4(4) no
Fe1 N3 C10 C9 -179.0(2) no
Fe1 N4 C15 C14 175.15(19) no
C15 N4 C11 C10 175.4(2) no
C15 N4 C11 C12 -4.2(4) no
Fe1 N4 C11 C10 5.9(3) no
Fe1 N4 C15 C16 4.8(3) no
C11 N4 C15 C14 7.1(4) no
C11 N4 C15 C16 -163.3(2) no
Fe1 N4 C11 C12 -173.65(19) no
C18 N5 C17 N6 0.2(3) no
C17 N5 C18 C19 -0.1(4) no
C16 N5 C18 C19 -176.6(3) no
C16 N5 C17 N6 176.7(3) no
C18 N5 C17 Fe1 165.3(2) no
C18 N5 C16 C15 -134.6(3) no
C17 N5 C16 C15 49.3(4) no
C16 N5 C17 Fe1 -18.2(4) no
C19 N6 C17 Fe1 -163.8(2) no
C20 N6 C19 C18 -178.0(3) no
C17 N6 C19 C18 0.1(4) no
C19 N6 C17 N5 -0.2(3) no
C20 N6 C17 Fe1 14.2(4) no
C20 N6 C17 N5 177.8(3) no
N2 C2 C3 N1 -0.3(3) no
N2 C5 C6 C7 141.1(3) no
N2 C5 C6 N3 -45.7(3) no
C5 C6 C7 C8 171.1(3) no
N3 C6 C7 C8 -1.8(4) no
C6 C7 C8 C9 -2.2(4) no
C7 C8 C9 C10 2.4(4) no
C8 C9 C10 C11 -175.0(2) no
C8 C9 C10 N3 1.5(4) no
C9 C10 C11 C12 -6.2(4) no
C9 C10 C11 N4 174.2(2) no
N3 C10 C11 C12 177.0(2) no
N3 C10 C11 N4 -2.6(3) no
N4 C11 C12 C13 -0.8(4) no
C10 C11 C12 C13 179.7(2) no
C11 C12 C13 C14 2.9(4) no
C12 C13 C14 C15 -0.1(4) no
C13 C14 C15 C16 165.4(3) no
C13 C14 C15 N4 -5.1(4) no
C14 C15 C16 N5 148.9(3) no
N4 C15 C16 N5 -40.5(4) no
N5 C18 C19 N6 0.0(4) no

loop_
_platon_squeeze_void_nr
_platon_squeeze_void_average_x
_platon_squeeze_void_average_y
_platon_squeeze_void_average_z
_platon_squeeze_void_volume
_platon_squeeze_void_count_electrons
_platon_squeeze_void_content
1 0.000 0.108 0.250 87 20 ' '
2 0.000 -0.108 0.750 87 20 ' '
3 0.500 0.167 0.250 7 0 ' '
4 0.500 0.392 0.750 87 20 ' '
5 0.000 0.333 0.750 7 0 ' '
6 0.500 0.608 0.250 87 20 ' '
7 0.000 0.667 0.250 7 0 ' '
8 0.500 0.833 0.750 7 0 ' '
